data_4075632
loop_
_publ_author_name
'Kang, Myeongsoon'
'Sen, Ayusman'

_publ_section_title
;
 Neutral N--O Chelated Palladium(II) Complexes: Syntheses,
 Characterization, and Reactivity
;
_journal_coden_ASTM ORGND7
_journal_issue 14
_journal_name_full Organometallics
_journal_page_first 3508
_journal_page_last 3515
_journal_paper_doi 10.1021/om050126a
_journal_volume 24
_journal_year 2005
_chemical_formula_moiety 'C37 H44 N2 O1 Pd1'
_chemical_formula_sum 'C37 H44 N2 O Pd'
_chemical_formula_weight 1278.28
_space_group_IT_number 2
_symmetry_cell_setting triclinic
_symmetry_space_group_name_Hall '-P 1'
_symmetry_space_group_name_H-M 'P -1'
_atom_sites_solution_hydrogens geom
_atom_sites_solution_primary direct
_atom_sites_solution_secondary difmap
_audit_creation_method SHELXL-97
_cell_angle_alpha 82.955(2)
_cell_angle_beta 69.190(2)
_cell_angle_gamma 60.381(2)
_cell_formula_units_Z 1
_cell_length_a 11.9939(16)
_cell_length_b 12.1298(16)
_cell_length_c 13.9255(18)
_cell_measurement_reflns_used 8794
_cell_measurement_temperature 293(2)
_cell_measurement_theta_max 28.024
_cell_measurement_theta_min 2.410
_cell_volume 1642.8(4)
_computing_cell_refinement 'Bruker XSCANS'
_computing_data_collection 'Bruker XSCANS'
_computing_data_reduction 'Bruker SHELXTL'
_computing_molecular_graphics 'Bruker SHELXTL'
_computing_publication_material 'Bruker SHELXTL'
_computing_structure_refinement 'SHELXL-97 (Sheldrick, 1997)'
_computing_structure_solution 'SHELXS-97 (Sheldrick, 1990)'
_diffrn_ambient_temperature 293(2)
_diffrn_measured_fraction_theta_full 0.950
_diffrn_measured_fraction_theta_max 0.950
_diffrn_measurement_device_type 'CCD area detector'
_diffrn_measurement_method 'phi and omega scans'
_diffrn_radiation_monochromator graphite
_diffrn_radiation_source 'fine-focus sealed tube'
_diffrn_radiation_type MoK\a
_diffrn_radiation_wavelength 0.71073
_diffrn_reflns_av_R_equivalents 0.0264
_diffrn_reflns_av_sigmaI/netI 0.0460
_diffrn_reflns_limit_h_max 15
_diffrn_reflns_limit_h_min -15
_diffrn_reflns_limit_k_max 15
_diffrn_reflns_limit_k_min -15
_diffrn_reflns_limit_l_max 17
_diffrn_reflns_limit_l_min -18
_diffrn_reflns_number 15108
_diffrn_reflns_theta_full 28.05
_diffrn_reflns_theta_max 28.05
_diffrn_reflns_theta_min 1.94
_exptl_absorpt_coefficient_mu 0.595
_exptl_absorpt_correction_type none
_exptl_crystal_colour yellow
_exptl_crystal_density_diffrn 1.292
_exptl_crystal_density_method 'not measured'
_exptl_crystal_description cubical
_exptl_crystal_F_000 668
_exptl_crystal_size_max 0.12
_exptl_crystal_size_mid 0.11
_exptl_crystal_size_min 0.1
_refine_diff_density_max 0.716
_refine_diff_density_min -0.966
_refine_diff_density_rms 0.085
_refine_ls_extinction_method none
_refine_ls_goodness_of_fit_ref 1.145
_refine_ls_hydrogen_treatment noref
_refine_ls_matrix_type full
_refine_ls_number_parameters 400
_refine_ls_number_reflns 7574
_refine_ls_number_restraints 0
_refine_ls_restrained_S_all 1.145
_refine_ls_R_factor_all 0.0577
_refine_ls_R_factor_gt 0.0492
_refine_ls_shift/su_max 0.002
_refine_ls_shift/su_mean 0.000
_refine_ls_structure_factor_coef Fsqd
_refine_ls_weighting_details 'calc w=1/[\s^2^(Fo^2^)+(0.0311P)^2^+2.6410P] where P=(Fo^2^+2Fc^2^)/3'
_refine_ls_weighting_scheme calc
_refine_ls_wR_factor_gt 0.1041
_refine_ls_wR_factor_ref 0.1073
_reflns_number_gt 6747
_reflns_number_total 7574
_reflns_threshold_expression >2sigma(I)
_cod_data_source_file 3d.cif
_cod_data_source_block kms15s
_cod_depositor_comments
;
The following automatic conversions were performed:

'_symmetry_cell_setting' value 'Triclinic' changed to 'triclinic'
according to /home/saulius/struct/CIF-dictionaries/cif_core.dic
dictionary named 'cif_core.dic' version 2.4.1 from 2010-06-29.

Automatic conversion script
Id: cif_fix_values 1715 2011-07-08 13:25:40Z adriana 
;
_cod_original_sg_symbol_H-M P-1
_cod_original_formula_sum 'C37 H44 N2 O1 Pd1'
_cod_database_code 4075632

loop_
_symmetry_equiv_pos_as_xyz
'x, y, z'
'-x, -y, -z'

loop_
_atom_site_label
_atom_site_type_symbol
_atom_site_fract_x
_atom_site_fract_y
_atom_site_fract_z
_atom_site_U_iso_or_equiv
_atom_site_adp_type
_atom_site_occupancy
_atom_site_symmetry_multiplicity
_atom_site_calc_flag
_atom_site_refinement_flags
Pd1 Pd 0.15896(3) 0.16696(3) 0.79529(2) 0.02518(8) Uani 1 1 d .
N1 N 0.1516(2) 0.2591(2) 0.66604(18) 0.0176(5) Uani 1 1 d .
O1 O 0.3112(2) 0.1995(3) 0.80048(18) 0.0328(6) Uani 1 1 d .
C12 C 0.0114(4) 0.1250(4) 0.8026(3) 0.0326(8) Uani 1 1 d .
H12A H -0.0696 0.2019 0.8020 0.049 Uiso 1 1 calc R
H12B H -0.0089 0.0840 0.8648 0.049 Uiso 1 1 calc R
H12C H 0.0430 0.0692 0.7443 0.049 Uiso 1 1 calc R
C6 C 0.3340(3) 0.3105(3) 0.6478(2) 0.0191(6) Uani 1 1 d .
C13 C 0.0582(3) 0.2731(3) 0.6161(2) 0.0197(6) Uani 1 1 d .
C8 C 0.5116(3) 0.2162(3) 0.8520(2) 0.0252(7) Uani 1 1 d .
C2 C 0.4737(3) 0.2691(3) 0.7558(2) 0.0209(6) Uani 1 1 d .
C4 C 0.5022(3) 0.3815(3) 0.5984(3) 0.0287(7) Uani 1 1 d .
H4 H 0.5475 0.4212 0.5533 0.034 Uiso 1 1 calc R
C15 C 0.0033(4) 0.1864(3) 0.5054(3) 0.0283(7) Uani 1 1 d .
H15 H 0.0256 0.1213 0.4614 0.034 Uiso 1 1 calc R
C7 C 0.2308(3) 0.3078(3) 0.6197(2) 0.0186(6) Uani 1 1 d .
H7 H 0.2191 0.3465 0.5595 0.022 Uiso 1 1 calc R
C3 C 0.5356(3) 0.3301(3) 0.6862(3) 0.0254(7) Uani 1 1 d .
H3 H 0.6032 0.3375 0.6982 0.031 Uiso 1 1 calc R
C17 C -0.1566(3) 0.3936(3) 0.5904(3) 0.0291(7) Uani 1 1 d .
H17 H -0.2409 0.4666 0.6031 0.035 Uiso 1 1 calc R
C1 C 0.3690(3) 0.2572(3) 0.7368(2) 0.0209(6) Uani 1 1 d .
C14 C 0.0960(3) 0.1718(3) 0.5509(2) 0.0242(6) Uani 1 1 d .
C18 C -0.0677(3) 0.3847(3) 0.6384(2) 0.0231(6) Uani 1 1 d .
C16 C -0.1213(3) 0.2962(3) 0.5247(3) 0.0308(7) Uani 1 1 d .
H16 H -0.1815 0.3044 0.4934 0.037 Uiso 1 1 calc R
C5 C 0.4024(3) 0.3727(3) 0.5798(2) 0.0234(6) Uani 1 1 d .
H5 H 0.3789 0.4077 0.5220 0.028 Uiso 1 1 calc R
C10 C 0.5687(4) 0.0708(3) 0.8501(3) 0.0346(8) Uani 1 1 d .
H10A H 0.5008 0.0515 0.8485 0.052 Uiso 1 1 calc R
H10B H 0.5924 0.0391 0.9106 0.052 Uiso 1 1 calc R
H10C H 0.6484 0.0315 0.7899 0.052 Uiso 1 1 calc R
C11 C 0.6211(4) 0.2425(4) 0.8596(3) 0.0377(9) Uani 1 1 d .
H11A H 0.7030 0.2010 0.8014 0.057 Uiso 1 1 calc R
H11B H 0.6400 0.2107 0.9218 0.057 Uiso 1 1 calc R
H11C H 0.5887 0.3325 0.8604 0.057 Uiso 1 1 calc R
C22 C 0.2322(3) 0.0509(3) 0.5318(3) 0.0299(7) Uani 1 1 d .
H22 H 0.2592 0.0436 0.5919 0.036 Uiso 1 1 calc R
C19 C -0.1110(4) 0.4898(3) 0.7134(3) 0.0323(8) Uani 1 1 d .
H19 H -0.0325 0.4693 0.7332 0.039 Uiso 1 1 calc R
C9 C 0.3861(4) 0.2796(4) 0.9498(3) 0.0403(9) Uani 1 1 d .
H9A H 0.3513 0.3699 0.9508 0.060 Uiso 1 1 calc R
H9B H 0.4119 0.2475 1.0095 0.060 Uiso 1 1 calc R
H9C H 0.3170 0.2610 0.9501 0.060 Uiso 1 1 calc R
C21 C -0.1530(4) 0.6181(4) 0.6662(3) 0.0434(9) Uani 1 1 d .
H21A H -0.0798 0.6120 0.6050 0.065 Uiso 1 1 calc R
H21B H -0.1731 0.6807 0.7147 0.065 Uiso 1 1 calc R
H21C H -0.2326 0.6425 0.6490 0.065 Uiso 1 1 calc R
C23 C 0.3434(4) 0.0581(4) 0.4381(3) 0.0449(10) Uani 1 1 d .
H23A H 0.3195 0.0666 0.3777 0.067 Uiso 1 1 calc R
H23B H 0.4287 -0.0181 0.4297 0.067 Uiso 1 1 calc R
H23C H 0.3517 0.1302 0.4481 0.067 Uiso 1 1 calc R
C24 C 0.2234(5) -0.0688(4) 0.5220(4) 0.0512(11) Uani 1 1 d .
H24A H 0.1526 -0.0710 0.5812 0.077 Uiso 1 1 calc R
H24B H 0.3091 -0.1427 0.5176 0.077 Uiso 1 1 calc R
H24C H 0.2030 -0.0676 0.4610 0.077 Uiso 1 1 calc R
C20 C -0.2264(6) 0.4978(4) 0.8113(3) 0.0617(14) Uani 1 1 d .
H20A H -0.3045 0.5167 0.7941 0.093 Uiso 1 1 calc R
H20B H -0.2503 0.5636 0.8586 0.093 Uiso 1 1 calc R
H20C H -0.1967 0.4179 0.8427 0.093 Uiso 1 1 calc R
C29 C 0.4219(5) -0.3274(5) 0.7476(7) 0.106(3) Uani 1 1 d .
H29 H 0.4700 -0.4019 0.7056 0.127 Uiso 1 1 calc R
C30 C 0.3322(6) -0.3202(5) 0.8409(7) 0.088(2) Uani 1 1 d .
H30 H 0.3194 -0.3897 0.8639 0.105 Uiso 1 1 calc R
C26 C 0.2786(3) -0.1060(4) 0.8682(3) 0.0320(8) Uani 1 1 d .
C28 C 0.4436(5) -0.2275(6) 0.7134(4) 0.082(2) Uani 1 1 d .
H28 H 0.5066 -0.2344 0.6485 0.099 Uiso 1 1 calc R
C31 C 0.2591(5) -0.2096(6) 0.9027(4) 0.0629(16) Uani 1 1 d .
H31 H 0.1968 -0.2042 0.9675 0.075 Uiso 1 1 calc R
C27 C 0.3743(4) -0.1180(4) 0.7730(3) 0.0388(9) Uani 1 1 d .
H27 H 0.3914 -0.0508 0.7497 0.047 Uiso 1 1 calc R
C32 C 0.0747(3) 0.1853(4) 1.0474(3) 0.0385(9) Uani 1 1 d .
C33 C 0.0103(4) 0.3071(4) 1.0197(3) 0.0352(8) Uani 1 1 d .
H33 H 0.0193 0.3225 0.9510 0.042 Uiso 1 1 calc R
C34 C -0.0674(4) 0.4066(4) 1.0931(4) 0.0443(10) Uani 1 1 d .
H34 H -0.1108 0.4894 1.0742 0.053 Uiso 1 1 calc R
C35 C -0.0809(5) 0.3834(6) 1.1948(4) 0.0629(15) Uani 1 1 d .
H35 H -0.1341 0.4504 1.2450 0.075 Uiso 1 1 calc R
C37 C 0.0589(6) 0.1665(5) 1.1498(5) 0.0735(18) Uani 1 1 d .
H37 H 0.1020 0.0843 1.1700 0.088 Uiso 1 1 calc R
C36 C -0.0174(8) 0.2642(8) 1.2212(4) 0.091(2) Uani 1 1 d .
H36 H -0.0261 0.2488 1.2899 0.110 Uiso 1 1 calc R
H25 H 0.186(4) -0.025(4) 1.034(3) 0.046(12) Uiso 1 1 d .
N2B N 0.1992(6) 0.0371(6) 0.9040(4) 0.0162(10) Uani 0.50 1 d P
N2A N 0.1465(6) 0.1031(6) 0.9440(5) 0.0233(12) Uani 0.50 1 d P
C25B C 0.1611(6) 0.0570(7) 1.0018(5) 0.0202(13) Uani 0.50 1 d P
C25A C 0.1957(7) -0.0151(8) 0.9545(7) 0.0284(14) Uani 0.50 1 d P

loop_
_atom_site_aniso_label
_atom_site_aniso_U_11
_atom_site_aniso_U_22
_atom_site_aniso_U_33
_atom_site_aniso_U_23
_atom_site_aniso_U_13
_atom_site_aniso_U_12
Pd1 0.02750(13) 0.03827(15) 0.02638(13) 0.01636(10) -0.01722(10) -0.02562(12)
N1 0.0194(12) 0.0195(12) 0.0181(12) 0.0003(10) -0.0086(10) -0.0109(10)
O1 0.0368(13) 0.0586(16) 0.0280(12) 0.0238(11) -0.0215(11) -0.0386(13)
C12 0.0342(19) 0.047(2) 0.0376(19) 0.0177(16) -0.0202(16) -0.0330(17)
C6 0.0187(14) 0.0227(15) 0.0206(14) 0.0022(12) -0.0070(12) -0.0133(12)
C13 0.0224(15) 0.0279(16) 0.0181(14) 0.0060(12) -0.0102(12) -0.0176(13)
C8 0.0264(16) 0.0343(18) 0.0243(16) 0.0044(13) -0.0155(13) -0.0175(14)
C2 0.0176(14) 0.0243(16) 0.0215(15) 0.0000(12) -0.0081(12) -0.0095(12)
C4 0.0275(17) 0.0359(19) 0.0344(18) 0.0138(15) -0.0151(14) -0.0234(15)
C15 0.0365(18) 0.0351(19) 0.0288(17) 0.0028(14) -0.0181(15) -0.0241(16)
C7 0.0201(14) 0.0200(15) 0.0181(14) 0.0027(11) -0.0088(11) -0.0103(12)
C3 0.0235(16) 0.0287(17) 0.0341(17) 0.0068(14) -0.0148(14) -0.0176(14)
C17 0.0223(16) 0.0359(19) 0.0311(17) 0.0053(14) -0.0133(14) -0.0134(14)
C1 0.0207(15) 0.0262(16) 0.0207(14) 0.0027(12) -0.0089(12) -0.0139(13)
C14 0.0281(16) 0.0279(17) 0.0263(16) 0.0041(13) -0.0133(13) -0.0184(14)
C18 0.0229(15) 0.0286(17) 0.0204(15) 0.0032(12) -0.0094(12) -0.0135(13)
C16 0.0298(17) 0.044(2) 0.0329(18) 0.0077(15) -0.0194(15) -0.0232(16)
C5 0.0249(16) 0.0293(17) 0.0223(15) 0.0082(13) -0.0107(13) -0.0173(14)
C10 0.041(2) 0.036(2) 0.038(2) 0.0134(16) -0.0243(17) -0.0217(17)
C11 0.041(2) 0.047(2) 0.047(2) 0.0129(18) -0.0307(18) -0.0283(18)
C22 0.0329(18) 0.0244(17) 0.0385(19) -0.0007(14) -0.0194(15) -0.0129(15)
C19 0.0303(18) 0.0305(18) 0.0309(18) -0.0039(14) -0.0129(15) -0.0081(15)
C9 0.035(2) 0.058(3) 0.0255(18) 0.0033(17) -0.0156(16) -0.0177(19)
C21 0.055(3) 0.037(2) 0.044(2) 0.0025(18) -0.018(2) -0.026(2)
C23 0.035(2) 0.045(2) 0.042(2) -0.0092(18) -0.0081(18) -0.0111(18)
C24 0.055(3) 0.027(2) 0.084(3) -0.005(2) -0.038(3) -0.0170(19)
C20 0.085(4) 0.045(3) 0.030(2) -0.0070(19) 0.004(2) -0.028(3)
C29 0.029(3) 0.059(3) 0.208(8) -0.070(4) 0.000(4) -0.016(2)
C30 0.072(4) 0.051(3) 0.188(7) 0.060(4) -0.086(5) -0.048(3)
C26 0.0194(16) 0.042(2) 0.0317(18) -0.0070(15) -0.0108(14) -0.0092(15)
C28 0.052(3) 0.108(5) 0.078(4) -0.058(3) 0.032(3) -0.055(3)
C31 0.059(3) 0.124(5) 0.047(3) 0.043(3) -0.031(2) -0.074(3)
C27 0.047(2) 0.040(2) 0.036(2) 0.0084(16) -0.0142(17) -0.0262(19)
C32 0.0192(16) 0.033(2) 0.064(3) -0.0125(18) -0.0080(17) -0.0139(15)
C33 0.045(2) 0.041(2) 0.0282(18) 0.0057(15) -0.0110(16) -0.0293(18)
C34 0.035(2) 0.028(2) 0.069(3) -0.0019(19) -0.020(2) -0.0125(17)
C35 0.063(3) 0.087(4) 0.046(3) -0.032(3) 0.007(2) -0.051(3)
C37 0.104(4) 0.061(3) 0.114(5) 0.048(3) -0.091(4) -0.055(3)
C36 0.171(7) 0.132(6) 0.054(3) 0.039(4) -0.068(4) -0.120(6)
N2B 0.016(3) 0.017(3) 0.019(3) 0.008(3) -0.006(2) -0.012(2)
N2A 0.018(3) 0.025(3) 0.027(3) -0.006(3) -0.005(3) -0.011(3)
C25B 0.023(3) 0.026(4) 0.023(3) 0.014(3) -0.017(3) -0.016(3)
C25A 0.027(4) 0.038(4) 0.028(4) -0.002(4) -0.009(3) -0.020(3)

loop_
_atom_type_symbol
_atom_type_description
_atom_type_scat_dispersion_real
_atom_type_scat_dispersion_imag
_atom_type_scat_source
C C 0.0033 0.0016 'International Tables Vol C Tables 4.2.6.8 and 6.1.1.4'
H H 0.0000 0.0000 'International Tables Vol C Tables 4.2.6.8 and 6.1.1.4'
N N 0.0061 0.0033 'International Tables Vol C Tables 4.2.6.8 and 6.1.1.4'
O O 0.0106 0.0060 'International Tables Vol C Tables 4.2.6.8 and 6.1.1.4'
Pd Pd -0.9988 1.0072 'International Tables Vol C Tables 4.2.6.8 and 6.1.1.4'

loop_
_geom_angle_atom_site_label_1
_geom_angle_atom_site_label_2
_geom_angle_atom_site_label_3
_geom_angle
N1 Pd1 C12 94.15(12)
N1 Pd1 N2B 166.73(19)
C12 Pd1 N2B 85.77(17)
N1 Pd1 O1 91.45(9)
C12 Pd1 O1 174.39(11)
N2B Pd1 O1 88.71(15)
N1 Pd1 N2A 169.74(19)
C12 Pd1 N2A 88.17(17)
N2B Pd1 N2A 23.40(18)
O1 Pd1 N2A 86.37(15)
C7 N1 C13 115.2(2)
C7 N1 Pd1 123.28(19)
C13 N1 Pd1 121.53(18)
C1 O1 Pd1 128.29(19)
Pd1 C12 H12A 109.5
Pd1 C12 H12B 109.5
H12A C12 H12B 109.5
Pd1 C12 H12C 109.5
H12A C12 H12C 109.5
H12B C12 H12C 109.5
C5 C6 C1 120.0(3)
C5 C6 C7 115.3(3)
C1 C6 C7 124.8(3)
C18 C13 C14 123.0(3)
C18 C13 N1 118.6(3)
C14 C13 N1 118.4(3)
C2 C8 C11 111.8(3)
C2 C8 C9 110.3(3)
C11 C8 C9 106.8(3)
C2 C8 C10 110.5(3)
C11 C8 C10 107.5(3)
C9 C8 C10 109.8(3)
C3 C2 C1 118.2(3)
C3 C2 C8 121.7(3)
C1 C2 C8 120.0(3)
C5 C4 C3 119.3(3)
C5 C4 H4 120.3
C3 C4 H4 120.3
C16 C15 C14 121.1(3)
C16 C15 H15 119.4
C14 C15 H15 119.4
N1 C7 C6 129.5(3)
N1 C7 H7 115.2
C6 C7 H7 115.2
C2 C3 C4 123.4(3)
C2 C3 H3 118.3
C4 C3 H3 118.3
C16 C17 C18 121.3(3)
C16 C17 H17 119.3
C18 C17 H17 119.3
O1 C1 C6 122.6(3)
O1 C1 C2 118.9(3)
C6 C1 C2 118.4(3)
C15 C14 C13 117.4(3)
C15 C14 C22 121.7(3)
C13 C14 C22 120.9(3)
C13 C18 C17 116.9(3)
C13 C18 C19 122.7(3)
C17 C18 C19 120.3(3)
C17 C16 C15 120.3(3)
C17 C16 H16 119.9
C15 C16 H16 119.9
C4 C5 C6 120.6(3)
C4 C5 H5 119.7
C6 C5 H5 119.7
C8 C10 H10A 109.5
C8 C10 H10B 109.5
H10A C10 H10B 109.5
C8 C10 H10C 109.5
H10A C10 H10C 109.5
H10B C10 H10C 109.5
C8 C11 H11A 109.5
C8 C11 H11B 109.5
H11A C11 H11B 109.5
C8 C11 H11C 109.5
H11A C11 H11C 109.5
H11B C11 H11C 109.5
C14 C22 C23 111.4(3)
C14 C22 C24 112.8(3)
C23 C22 C24 110.9(3)
C14 C22 H22 107.2
C23 C22 H22 107.2
C24 C22 H22 107.2
C18 C19 C21 112.3(3)
C18 C19 C20 111.1(3)
C21 C19 C20 110.3(3)
C18 C19 H19 107.6
C21 C19 H19 107.7
C20 C19 H19 107.7
C8 C9 H9A 109.5
C8 C9 H9B 109.5
H9A C9 H9B 109.5
C8 C9 H9C 109.5
H9A C9 H9C 109.5
H9B C9 H9C 109.5
C19 C21 H21A 109.5
C19 C21 H21B 109.5
H21A C21 H21B 109.5
C19 C21 H21C 109.5
H21A C21 H21C 109.5
H21B C21 H21C 109.5
C22 C23 H23A 109.5
C22 C23 H23B 109.5
H23A C23 H23B 109.5
C22 C23 H23C 109.5
H23A C23 H23C 109.5
H23B C23 H23C 109.5
C22 C24 H24A 109.5
C22 C24 H24B 109.5
H24A C24 H24B 109.5
C22 C24 H24C 109.5
H24A C24 H24C 109.5
H24B C24 H24C 109.5
C19 C20 H20A 109.5
C19 C20 H20B 109.5
H20A C20 H20B 109.5
C19 C20 H20C 109.5
H20A C20 H20C 109.5
H20B C20 H20C 109.5
C30 C29 C28 120.9(5)
C30 C29 H29 119.5
C28 C29 H29 119.5
C29 C30 C31 119.8(4)
C29 C30 H30 120.1
C31 C30 H30 120.1
C27 C26 C31 118.7(4)
C27 C26 C25A 137.0(5)
C31 C26 C25A 103.9(5)
C27 C26 N2B 106.0(4)
C31 C26 N2B 134.4(4)
C25A C26 N2B 34.5(4)
C27 C28 C29 120.5(5)
C27 C28 H28 119.7
C29 C28 H28 119.7
C30 C31 C26 119.9(4)
C30 C31 H31 120.1
C26 C31 H31 120.1
C28 C27 C26 120.1(4)
C28 C27 H27 120.0
C26 C27 H27 120.0
C33 C32 C37 118.1(4)
C33 C32 C25B 140.1(5)
C37 C32 C25B 101.8(5)
C33 C32 N2A 103.8(4)
C37 C32 N2A 138.0(4)
C25B C32 N2A 36.2(3)
C32 C33 C34 120.2(4)
C32 C33 H33 119.9
C34 C33 H33 119.9
C33 C34 C35 119.7(4)
C33 C34 H34 120.1
C35 C34 H34 120.1
C36 C35 C34 119.7(5)
C36 C35 H35 120.1
C34 C35 H35 120.1
C36 C37 C32 121.4(5)
C36 C37 H37 119.3
C32 C37 H37 119.3
C35 C36 C37 120.8(5)
C35 C36 H36 119.6
C37 C36 H36 119.6
C25B N2B C26 113.3(6)
C25B N2B Pd1 128.7(6)
C26 N2B Pd1 117.9(3)
C25A N2A C32 114.1(7)
C25A N2A Pd1 118.2(7)
C32 N2A Pd1 127.6(4)
N2B C25B C32 119.5(7)
N2B C25B H25 109(3)
C32 C25B H25 130(3)
N2A C25A C26 122.0(8)
N2A C25A H25 105(2)
C26 C25A H25 131(2)

loop_
_geom_bond_atom_site_label_1
_geom_bond_atom_site_label_2
_geom_bond_distance
Pd1 N1 2.005(2)
Pd1 C12 2.038(3)
Pd1 N2B 2.046(6)
Pd1 O1 2.076(2)
Pd1 N2A 2.101(7)
N1 C7 1.301(4)
N1 C13 1.450(4)
O1 C1 1.283(4)
C12 H12A 0.9600
C12 H12B 0.9600
C12 H12C 0.9600
C6 C5 1.422(4)
C6 C1 1.427(4)
C6 C7 1.440(4)
C13 C18 1.399(4)
C13 C14 1.404(4)
C8 C2 1.533(4)
C8 C11 1.536(4)
C8 C9 1.539(5)
C8 C10 1.544(5)
C2 C3 1.376(4)
C2 C1 1.446(4)
C4 C5 1.366(4)
C4 C3 1.400(4)
C4 H4 0.9300
C15 C16 1.383(5)
C15 C14 1.395(4)
C15 H15 0.9300
C7 H7 0.9300
C3 H3 0.9300
C17 C16 1.382(5)
C17 C18 1.403(4)
C17 H17 0.9300
C14 C22 1.520(5)
C18 C19 1.508(5)
C16 H16 0.9300
C5 H5 0.9300
C10 H10A 0.9600
C10 H10B 0.9600
C10 H10C 0.9600
C11 H11A 0.9600
C11 H11B 0.9600
C11 H11C 0.9600
C22 C23 1.530(5)
C22 C24 1.532(5)
C22 H22 0.9800
C19 C21 1.523(5)
C19 C20 1.530(5)
C19 H19 0.9800
C9 H9A 0.9600
C9 H9B 0.9600
C9 H9C 0.9600
C21 H21A 0.9600
C21 H21B 0.9600
C21 H21C 0.9600
C23 H23A 0.9600
C23 H23B 0.9600
C23 H23C 0.9600
C24 H24A 0.9600
C24 H24B 0.9600
C24 H24C 0.9600
C20 H20A 0.9600
C20 H20B 0.9600
C20 H20C 0.9600
C29 C30 1.340(10)
C29 C28 1.358(8)
C29 H29 0.9300
C30 C31 1.376(8)
C30 H30 0.9300
C26 C27 1.377(5)
C26 C31 1.387(6)
C26 C25A 1.429(9)
C26 N2B 1.553(8)
C28 C27 1.354(6)
C28 H28 0.9300
C31 H31 0.9300
C27 H27 0.9300
C32 C33 1.368(5)
C32 C37 1.376(7)
C32 C25B 1.443(8)
C32 N2A 1.560(8)
C33 C34 1.372(5)
C33 H33 0.9300
C34 C35 1.378(7)
C34 H34 0.9300
C35 C36 1.336(8)
C35 H35 0.9300
C37 C36 1.342(9)
C37 H37 0.9300
C36 H36 0.9300
N2B C25B 1.286(9)
N2A C25A 1.264(10)
C25B H25 0.99(4)
C25A H25 1.07(4)

loop_
_geom_torsion_atom_site_label_1
_geom_torsion_atom_site_label_2
_geom_torsion_atom_site_label_3
_geom_torsion_atom_site_label_4
_geom_torsion
C12 Pd1 N1 C7 -178.1(3)
N2B Pd1 N1 C7 -88.9(7)
O1 Pd1 N1 C7 1.6(2)
N2A Pd1 N1 C7 79.1(9)
C12 Pd1 N1 C13 0.3(2)
N2B Pd1 N1 C13 89.5(7)
O1 Pd1 N1 C13 -180.0(2)
N2A Pd1 N1 C13 -102.4(9)
N1 Pd1 O1 C1 -1.0(3)
C12 Pd1 O1 C1 175.7(13)
N2B Pd1 O1 C1 165.7(3)
N2A Pd1 O1 C1 -171.0(3)
C7 N1 C13 C18 -86.2(3)
Pd1 N1 C13 C18 95.2(3)
C7 N1 C13 C14 96.5(3)
Pd1 N1 C13 C14 -82.1(3)
C11 C8 C2 C3 1.1(4)
C9 C8 C2 C3 119.8(3)
C10 C8 C2 C3 -118.6(3)
C11 C8 C2 C1 -178.0(3)
C9 C8 C2 C1 -59.3(4)
C10 C8 C2 C1 62.2(4)
C13 N1 C7 C6 -179.9(3)
Pd1 N1 C7 C6 -1.4(4)
C5 C6 C7 N1 -179.7(3)
C1 C6 C7 N1 -0.1(5)
C1 C2 C3 C4 0.2(5)
C8 C2 C3 C4 -178.9(3)
C5 C4 C3 C2 0.6(5)
Pd1 O1 C1 C6 0.1(5)
Pd1 O1 C1 C2 180.0(2)
C5 C6 C1 O1 -179.6(3)
C7 C6 C1 O1 0.8(5)
C5 C6 C1 C2 0.5(4)
C7 C6 C1 C2 -179.1(3)
C3 C2 C1 O1 179.4(3)
C8 C2 C1 O1 -1.5(4)
C3 C2 C1 C6 -0.8(4)
C8 C2 C1 C6 178.4(3)
C16 C15 C14 C13 -0.5(5)
C16 C15 C14 C22 178.9(3)
C18 C13 C14 C15 1.5(5)
N1 C13 C14 C15 178.7(3)
C18 C13 C14 C22 -178.0(3)
N1 C13 C14 C22 -0.8(4)
C14 C13 C18 C17 -1.4(4)
N1 C13 C18 C17 -178.6(3)
C14 C13 C18 C19 176.2(3)
N1 C13 C18 C19 -1.0(4)
C16 C17 C18 C13 0.4(5)
C16 C17 C18 C19 -177.2(3)
C18 C17 C16 C15 0.5(5)
C14 C15 C16 C17 -0.4(5)
C3 C4 C5 C6 -0.9(5)
C1 C6 C5 C4 0.3(5)
C7 C6 C5 C4 179.9(3)
C15 C14 C22 C23 89.4(4)
C13 C14 C22 C23 -91.1(4)
C15 C14 C22 C24 -36.0(5)
C13 C14 C22 C24 143.4(3)
C13 C18 C19 C21 125.9(3)
C17 C18 C19 C21 -56.6(4)
C13 C18 C19 C20 -110.0(4)
C17 C18 C19 C20 67.5(4)
C28 C29 C30 C31 1.1(10)
C30 C29 C28 C27 -0.3(10)
C29 C30 C31 C26 0.0(8)
C27 C26 C31 C30 -1.8(6)
C25A C26 C31 C30 -175.4(5)
N2B C26 C31 C30 165.8(5)
C29 C28 C27 C26 -1.5(9)
C31 C26 C27 C28 2.5(6)
C25A C26 C27 C28 173.4(6)
N2B C26 C27 C28 -168.3(5)
C37 C32 C33 C34 0.0(6)
C25B C32 C33 C34 179.2(5)
N2A C32 C33 C34 178.4(4)
C32 C33 C34 C35 -0.3(6)
C33 C34 C35 C36 0.5(7)
C33 C32 C37 C36 0.1(7)
C25B C32 C37 C36 -179.4(5)
N2A C32 C37 C36 -177.6(5)
C34 C35 C36 C37 -0.5(9)
C32 C37 C36 C35 0.2(9)
C27 C26 N2B C25B -146.0(4)
C31 C26 N2B C25B 45.3(7)
C25A C26 N2B C25B 11.8(6)
C27 C26 N2B Pd1 37.6(4)
C31 C26 N2B Pd1 -131.0(4)
C25A C26 N2B Pd1 -164.6(7)
N1 Pd1 N2B C25B 170.1(5)
C12 Pd1 N2B C25B -99.8(5)
O1 Pd1 N2B C25B 79.3(5)
N2A Pd1 N2B C25B -4.6(5)
N1 Pd1 N2B C26 -14.2(9)
C12 Pd1 N2B C26 76.0(3)
O1 Pd1 N2B C26 -105.0(3)
N2A Pd1 N2B C26 171.1(7)
C33 C32 N2A C25A -170.0(5)
C37 C32 N2A C25A 7.9(8)
C25B C32 N2A C25A 11.0(5)
C33 C32 N2A Pd1 6.1(5)
C37 C32 N2A Pd1 -176.0(4)
C25B C32 N2A Pd1 -173.0(7)
N1 Pd1 N2A C25A 176.2(7)
C12 Pd1 N2A C25A 72.9(5)
N2B Pd1 N2A C25A -10.7(5)
O1 Pd1 N2A C25A -105.8(5)
N1 Pd1 N2A C32 0.2(12)
C12 Pd1 N2A C32 -103.1(4)
N2B Pd1 N2A C32 173.4(8)
O1 Pd1 N2A C32 78.2(4)
C26 N2B C25B C32 -173.9(4)
Pd1 N2B C25B C32 2.0(8)
C33 C32 C25B N2B 1.4(9)
C37 C32 C25B N2B -179.3(5)
N2A C32 C25B N2B 2.8(5)
C32 N2A C25A C26 -172.7(4)
Pd1 N2A C25A C26 10.8(8)
C27 C26 C25A N2A 34.9(10)
C31 C26 C25A N2A -153.3(6)
N2B C26 C25A N2A 2.6(5)
